data_8103672
loop_
_publ_author_name
'Rouse, R.C.'

_publ_section_title
;
 The crystal chemistry of Diaboleite
;
_journal_name_full
;
Zeitschrift fuer Kristallographie, Kristallgeometrie, Kristallphysik, 
Kristallchemie (-144,1977)
;
_journal_page_first 69
_journal_page_last 80
_journal_volume 134
_journal_year 1971
_chemical_formula_sum 'Cl2 Cu H4 O4 Pb2'
_chemical_name_systematic 'Pb2 Cu (O H)4 Cl2'
_space_group_IT_number 99
_symmetry_space_group_name_Hall 'P 4 -2'
_symmetry_space_group_name_H-M 'P 4 m m'
_cell_angle_alpha 90
_cell_angle_beta 90
_cell_angle_gamma 90
_cell_formula_units_Z 1
_cell_length_a 5.87
_cell_length_b 5.87
_cell_length_c 5.493
_cell_volume 189.272
_citation_journal_id_ASTM ZEKGAX
_cod_data_source_file Rouse_ZEKGAX_1971_1424.cif
_cod_data_source_block H4Cl2Cu1O4Pb2
_cod_original_cell_volume 189.2717
_cod_original_formula_sum 'H4 Cl2 Cu1 O4 Pb2'
_cod_database_code 8103672

loop_
_symmetry_equiv_pos_as_xyz
x,y,z
-y,x,z
-x,-y,z
y,-x,z
-x,y,z
-y,-x,z
x,-y,z
y,x,z

loop_
_atom_site_label
_atom_site_type_symbol
_atom_site_fract_x
_atom_site_fract_y
_atom_site_fract_z
_atom_site_occupancy
_atom_site_U_iso_or_equiv
Cu1 Cu+2 0 0 0.0269 1 0.0
Cl2 Cl-1 0.5 0.5 0.4067 1 0.0
Pb1 Pb+2 0.5 0 0.7298 1 0.0
O1 O-2 0.2448 0.2448 0.9756 1 0.0
Cl1 Cl-1 0 0 0.4907 1 0.0
